data_4329447
loop_
_publ_author_name
'Ping-Kuei Liao'
'Ching-Shiang Fang'
'Alison J. Edwards'
'Samia Kahlal'
'Jean-Yves Saillard'
'C. W. Liu'

_publ_contact_author_address
; 
 Bragg Institute 
 Australian Nuclear Science and Technology Organization
 Locked Bag 2001 
 Kirrawee, N.S.W. 22342
 Australia 
;
_publ_contact_author_email alison.edwards@ansto.gov.au
_publ_contact_author_fax '+61 2 97173607'
_publ_contact_author_name 'Alison Edwards'
_publ_contact_author_phone '+61 2 97177247'
_publ_section_title
;
 Hydrido Copper Clusters Supported by Dithiocarbamates: Oxidative Hydride
 Removal and Neutron Diffraction Analysis of
 [Cu7(H){S2C(aza-15-crown-5)}6]
;
_journal_name_full 'Inorganic Chemistry'
_journal_page_first 6577
_journal_page_last 6591
_journal_paper_doi 10.1021/ic300135w
_journal_volume 51
_journal_year 2012
_chemical_formula_sum 'C30 H61 Cu8 F6 N6 P S12'
_chemical_formula_weight 1543.86
_chemical_name_systematic
; 
 ? 
;
_space_group_IT_number 222
_symmetry_cell_setting cubic
_symmetry_space_group_name_Hall '-P 4a 2bc 3'
_symmetry_space_group_name_H-M 'P n -3 n :2'
_atom_sites_solution_hydrogens geom
_atom_sites_solution_primary direct
_atom_sites_solution_secondary difmap
_audit_creation_method SHELXL-97
_cell_angle_alpha 90.00
_cell_angle_beta 90.00
_cell_angle_gamma 90.00
_cell_formula_units_Z 8
_cell_length_a 22.788(4)
_cell_length_b 22.788(4)
_cell_length_c 22.788(4)
_cell_measurement_reflns_used 2839
_cell_measurement_temperature 100(2)
_cell_measurement_theta_max 24.38
_cell_measurement_theta_min 2.53
_cell_volume 11834(4)
_computing_cell_refinement 'Bruker SAINT'
_computing_data_collection 'Bruker APEX2'
_computing_data_reduction 'Bruker SAINT'
_computing_molecular_graphics 'Bruker SHELXTL'
_computing_publication_material 'Bruker SHELXTL'
_computing_structure_refinement 'SHELXL-97 (Sheldrick, 1997)'
_computing_structure_solution 'SHELXS-97 (Sheldrick, 1990)'
_diffrn_ambient_temperature 100(2)
_diffrn_measured_fraction_theta_full 0.999
_diffrn_measured_fraction_theta_max 0.999
_diffrn_measurement_device_type 'Bruker APEX-II CCD'
_diffrn_measurement_method '\f and \w scans'
_diffrn_radiation_monochromator graphite
_diffrn_radiation_source 'fine-focus sealed tube'
_diffrn_radiation_type MoK\a
_diffrn_radiation_wavelength 0.71073
_diffrn_reflns_av_R_equivalents 0.0688
_diffrn_reflns_av_sigmaI/netI 0.0307
_diffrn_reflns_limit_h_max 7
_diffrn_reflns_limit_h_min -27
_diffrn_reflns_limit_k_max 23
_diffrn_reflns_limit_k_min -18
_diffrn_reflns_limit_l_max 15
_diffrn_reflns_limit_l_min -26
_diffrn_reflns_number 19354
_diffrn_reflns_theta_full 25.05
_diffrn_reflns_theta_max 25.05
_diffrn_reflns_theta_min 1.79
_diffrn_standards_number 0
_exptl_absorpt_coefficient_mu 3.316
_exptl_absorpt_correction_T_max 0.4362
_exptl_absorpt_correction_T_min 0.3899
_exptl_absorpt_correction_type multi-scan
_exptl_absorpt_process_details SADABS
_exptl_crystal_colour yellow
_exptl_crystal_density_diffrn 1.733
_exptl_crystal_description column
_exptl_crystal_F_000 6208
_exptl_crystal_size_max 0.35
_exptl_crystal_size_mid 0.32
_exptl_crystal_size_min 0.30
_refine_diff_density_max 1.386
_refine_diff_density_min -1.297
_refine_diff_density_rms 0.156
_refine_ls_extinction_method none
_refine_ls_goodness_of_fit_ref 1.117
_refine_ls_hydrogen_treatment constr
_refine_ls_matrix_type full
_refine_ls_number_parameters 116
_refine_ls_number_reflns 1765
_refine_ls_number_restraints 0
_refine_ls_restrained_S_all 1.117
_refine_ls_R_factor_all 0.0662
_refine_ls_R_factor_gt 0.0512
_refine_ls_shift/su_max 0.000
_refine_ls_shift/su_mean 0.000
_refine_ls_structure_factor_coef Fsqd
_refine_ls_weighting_details 'calc w=1/[\s^2^(Fo^2^)+(0.0939P)^2^+74.0275P] where P=(Fo^2^+2Fc^2^)/3'
_refine_ls_weighting_scheme calc
_refine_ls_wR_factor_gt 0.1592
_refine_ls_wR_factor_ref 0.1746
_reflns_number_gt 1429
_reflns_number_total 1765
_reflns_threshold_expression >2sigma(I)
_cod_data_source_file ic300135w_si_002_2.cif
_cod_data_source_block 2H
_cod_original_cell_volume 11833(3)
_cod_original_sg_symbol_H-M 'P n -3 n'
_cod_database_code 4329447

loop_
_symmetry_equiv_pos_as_xyz
'x, y, z'
'-x+1/2, -y+1/2, z'
'-x+1/2, y, -z+1/2'
'x, -y+1/2, -z+1/2'
'z, x, y'
'z, -x+1/2, -y+1/2'
'-z+1/2, -x+1/2, y'
'-z+1/2, x, -y+1/2'
'y, z, x'
'-y+1/2, z, -x+1/2'
'y, -z+1/2, -x+1/2'
'-y+1/2, -z+1/2, x'
'y, x, -z+1/2'
'-y+1/2, -x+1/2, -z+1/2'
'y, -x+1/2, z'
'-y+1/2, x, z'
'x, z, -y+1/2'
'-x+1/2, z, y'
'-x+1/2, -z+1/2, -y+1/2'
'x, -z+1/2, y'
'z, y, -x+1/2'
'z, -y+1/2, x'
'-z+1/2, y, x'
'-z+1/2, -y+1/2, -x+1/2'
'-x, -y, -z'
'x-1/2, y-1/2, -z'
'x-1/2, -y, z-1/2'
'-x, y-1/2, z-1/2'
'-z, -x, -y'
'-z, x-1/2, y-1/2'
'z-1/2, x-1/2, -y'
'z-1/2, -x, y-1/2'
'-y, -z, -x'
'y-1/2, -z, x-1/2'
'-y, z-1/2, x-1/2'
'y-1/2, z-1/2, -x'
'-y, -x, z-1/2'
'y-1/2, x-1/2, z-1/2'
'-y, x-1/2, -z'
'y-1/2, -x, -z'
'-x, -z, y-1/2'
'x-1/2, -z, -y'
'x-1/2, z-1/2, y-1/2'
'-x, z-1/2, -y'
'-z, -y, x-1/2'
'-z, y-1/2, -x'
'z-1/2, -y, -x'
'z-1/2, y-1/2, x-1/2'

loop_
_atom_site_label
_atom_site_type_symbol
_atom_site_fract_x
_atom_site_fract_y
_atom_site_fract_z
_atom_site_U_iso_or_equiv
_atom_site_adp_type
_atom_site_occupancy
_atom_site_symmetry_multiplicity
_atom_site_calc_flag
_atom_site_refinement_flags
C1 C 0.5619(2) 0.4228(2) 0.1410(2) 0.0114(11) Uani 1 1 d .
C2 C 0.5628(3) 0.4201(3) 0.2491(3) 0.0222(13) Uani 1 1 d .
H2A H 0.5362 0.4532 0.2471 0.027 Uiso 1 1 calc R
H2B H 0.5934 0.4295 0.2772 0.027 Uiso 1 1 calc R
C3 C 0.5297(3) 0.3671(3) 0.2701(3) 0.0295(15) Uani 1 1 d .
H3A H 0.4999 0.3572 0.2420 0.044 Uiso 1 1 calc R
H3B H 0.5118 0.3755 0.3073 0.044 Uiso 1 1 calc R
H3C H 0.5563 0.3347 0.2743 0.044 Uiso 1 1 calc R
C4 C 0.6492(3) 0.3862(3) 0.1915(3) 0.0219(13) Uani 1 1 d .
H4A H 0.6542 0.3598 0.1585 0.026 Uiso 1 1 calc R
H4B H 0.6547 0.3636 0.2272 0.026 Uiso 1 1 calc R
C5 C 0.6955(3) 0.4342(3) 0.1886(3) 0.0339(16) Uani 1 1 d .
H5A H 0.6903 0.4565 0.1532 0.051 Uiso 1 1 calc R
H5B H 0.7338 0.4168 0.1887 0.051 Uiso 1 1 calc R
H5C H 0.6915 0.4596 0.2219 0.051 Uiso 1 1 calc R
Cu1 Cu 0.45344(9) 0.45344(9) 0.04656(9) 0.0183(7) Uani 0.50 3 d SP
Cu2 Cu 0.43558(11) 0.43558(11) 0.06442(11) 0.0267(8) Uani 0.50 3 d SP
Cu3 Cu 0.49754(6) 0.53826(6) 0.10546(8) 0.0118(4) Uani 0.50 1 d P
Cu4 Cu 0.49674(7) 0.52579(7) 0.07364(8) 0.0163(4) Uani 0.50 1 d P
F1 F 0.8209(3) 0.2500 0.2500 0.0302(17) Uani 1 4 d S
F2 F 0.7500 0.2019(2) 0.2981(2) 0.120(5) Uani 1 2 d S
F3 F 0.3634(12) 0.3587(12) 0.2110(11) 0.085(7) Uiso 0.25 1 d P
H1 H 0.5000 0.5000 0.0000 0.02(4) Uiso 1 6 d S
N1 N 0.5896(2) 0.4103(2) 0.1906(2) 0.0154(10) Uani 1 1 d .
P1 P 0.7500 0.2500 0.2500 0.0240(10) Uani 1 8 d S
P2 P 0.3526(18) 0.3526(18) 0.1474(18) 0.12(2) Uiso 0.13 3 d SP
S1 S 0.49024(6) 0.44985(6) 0.14491(6) 0.0160(4) Uani 1 1 d .
S2 S 0.42464(6) 0.59860(6) 0.08880(6) 0.0127(4) Uani 1 1 d .

loop_
_atom_site_aniso_label
_atom_site_aniso_U_11
_atom_site_aniso_U_22
_atom_site_aniso_U_33
_atom_site_aniso_U_23
_atom_site_aniso_U_13
_atom_site_aniso_U_12
C1 0.017(3) 0.006(2) 0.011(3) -0.001(2) 0.000(2) 0.001(2)
C2 0.033(3) 0.023(3) 0.010(3) 0.000(2) -0.007(3) 0.004(3)
C3 0.047(4) 0.030(4) 0.011(3) 0.003(3) 0.000(3) 0.000(3)
C4 0.025(3) 0.020(3) 0.021(3) 0.001(2) -0.009(3) 0.006(3)
C5 0.028(4) 0.037(4) 0.037(4) 0.003(3) -0.016(3) -0.005(3)
Cu1 0.0183(7) 0.0183(7) 0.0183(7) -0.0020(7) -0.0020(7) 0.0020(7)
Cu2 0.0267(8) 0.0267(8) 0.0267(8) -0.0059(9) -0.0059(9) 0.0059(9)
Cu3 0.0092(7) 0.0113(8) 0.0150(8) 0.0009(7) -0.0009(6) -0.0001(5)
Cu4 0.0168(8) 0.0172(8) 0.0151(9) 0.0020(7) -0.0017(7) 0.0074(6)
F1 0.034(4) 0.028(2) 0.028(2) 0.000 0.000 0.000
F2 0.054(5) 0.154(7) 0.154(7) 0.138(8) -0.074(5) -0.074(5)
N1 0.023(3) 0.014(2) 0.009(2) 0.0012(18) -0.0046(19) 0.0039(19)
P1 0.035(3) 0.0185(14) 0.0185(14) 0.000 0.000 0.000
S1 0.0174(7) 0.0202(8) 0.0103(7) 0.0036(5) 0.0018(5) 0.0051(6)
S2 0.0113(7) 0.0140(7) 0.0126(7) -0.0042(5) 0.0017(5) 0.0015(5)

loop_
_atom_type_symbol
_atom_type_description
_atom_type_scat_dispersion_real
_atom_type_scat_dispersion_imag
_atom_type_scat_source
C C 0.0033 0.0016 'International Tables Vol C Tables 4.2.6.8 and 6.1.1.4'
H H 0.0000 0.0000 'International Tables Vol C Tables 4.2.6.8 and 6.1.1.4'
N N 0.0061 0.0033 'International Tables Vol C Tables 4.2.6.8 and 6.1.1.4'
F F 0.0171 0.0103 'International Tables Vol C Tables 4.2.6.8 and 6.1.1.4'
P P 0.1023 0.0942 'International Tables Vol C Tables 4.2.6.8 and 6.1.1.4'
S S 0.1246 0.1234 'International Tables Vol C Tables 4.2.6.8 and 6.1.1.4'
Cu Cu 0.3201 1.2651 'International Tables Vol C Tables 4.2.6.8 and 6.1.1.4'

loop_
_geom_angle_atom_site_label_1
_geom_angle_atom_site_label_2
_geom_angle_atom_site_label_3
_geom_angle
_geom_angle_site_symmetry_1
_geom_angle_site_symmetry_3
N1 C1 S2 118.2(4) . 11
N1 C1 S1 118.6(4) . .
S2 C1 S1 123.2(3) 11 .
N1 C2 C3 111.8(5) . .
N1 C4 C5 111.8(5) . .
Cu2 Cu1 Cu4 125.26(10) . .
Cu2 Cu1 Cu4 125.26(10) . 11
Cu4 Cu1 Cu4 90.00(14) . 11
Cu2 Cu1 Cu4 125.26(10) . 8
Cu4 Cu1 Cu4 90.00(14) . 8
Cu4 Cu1 Cu4 90.00(14) 11 8
Cu2 Cu1 S1 69.02(9) . 11
Cu4 Cu1 S1 152.69(10) . 11
Cu4 Cu1 S1 64.56(6) 11 11
Cu4 Cu1 S1 99.27(6) 8 11
Cu2 Cu1 S1 69.02(9) . .
Cu4 Cu1 S1 64.56(6) . .
Cu4 Cu1 S1 99.27(6) 11 .
Cu4 Cu1 S1 152.69(10) 8 .
S1 Cu1 S1 107.93(10) 11 .
Cu2 Cu1 S1 69.02(9) . 8
Cu4 Cu1 S1 99.27(6) . 8
Cu4 Cu1 S1 152.69(10) 11 8
Cu4 Cu1 S1 64.56(6) 8 8
S1 Cu1 S1 107.93(10) 11 8
S1 Cu1 S1 107.93(10) . 8
Cu2 Cu1 Cu3 111.10(9) . .
Cu4 Cu1 Cu3 14.17(5) . .
Cu4 Cu1 Cu3 99.59(12) 11 .
Cu4 Cu1 Cu3 100.33(12) 8 .
S1 Cu1 Cu3 154.72(5) 11 .
S1 Cu1 Cu3 52.93(5) . .
S1 Cu1 Cu3 94.88(5) 8 .
Cu2 Cu1 Cu3 111.10(9) . 11
Cu4 Cu1 Cu3 100.33(12) . 11
Cu4 Cu1 Cu3 14.17(5) 11 11
Cu4 Cu1 Cu3 99.59(12) 8 11
S1 Cu1 Cu3 52.93(5) 11 11
S1 Cu1 Cu3 94.88(5) . 11
S1 Cu1 Cu3 154.72(5) 8 11
Cu3 Cu1 Cu3 107.79(9) . 11
Cu2 Cu1 Cu3 111.10(9) . 8
Cu4 Cu1 Cu3 99.59(12) . 8
Cu4 Cu1 Cu3 100.33(12) 11 8
Cu4 Cu1 Cu3 14.17(5) 8 8
S1 Cu1 Cu3 94.88(5) 11 8
S1 Cu1 Cu3 154.72(5) . 8
S1 Cu1 Cu3 52.93(5) 8 8
Cu3 Cu1 Cu3 107.79(9) . 8
Cu3 Cu1 Cu3 107.79(9) 11 8
Cu2 Cu1 Cu4 146.72(5) . 32_665
Cu4 Cu1 Cu4 45.03(7) . 32_665
Cu4 Cu1 Cu4 45.03(7) 11 32_665
Cu4 Cu1 Cu4 88.02(15) 8 32_665
S1 Cu1 Cu4 109.26(8) 11 32_665
S1 Cu1 Cu4 80.85(7) . 32_665
S1 Cu1 Cu4 136.63(11) 8 32_665
Cu3 Cu1 Cu4 55.86(7) . 32_665
Cu3 Cu1 Cu4 56.45(7) 11 32_665
Cu3 Cu1 Cu4 102.18(14) 8 32_665
Cu2 Cu1 Cu4 146.72(5) . 25_665
Cu4 Cu1 Cu4 88.02(15) . 25_665
Cu4 Cu1 Cu4 45.03(7) 11 25_665
Cu4 Cu1 Cu4 45.03(7) 8 25_665
S1 Cu1 Cu4 80.85(7) 11 25_665
S1 Cu1 Cu4 136.63(11) . 25_665
S1 Cu1 Cu4 109.26(8) 8 25_665
Cu3 Cu1 Cu4 102.18(14) . 25_665
Cu3 Cu1 Cu4 55.86(7) 11 25_665
Cu3 Cu1 Cu4 56.45(7) 8 25_665
Cu4 Cu1 Cu4 56.75(9) 32_665 25_665
Cu1 Cu2 S1 93.90(12) . .
Cu1 Cu2 S1 93.90(12) . 11
S1 Cu2 S1 119.54(3) . 11
Cu1 Cu2 S1 93.90(12) . 8
S1 Cu2 S1 119.54(3) . 8
S1 Cu2 S1 119.54(3) 11 8
Cu1 Cu2 Cu4 41.39(8) . .
S1 Cu2 Cu4 60.03(7) . .
S1 Cu2 Cu4 129.86(17) 11 .
S1 Cu2 Cu4 90.66(9) 8 .
Cu1 Cu2 Cu4 41.39(8) . 11
S1 Cu2 Cu4 90.66(9) . 11
S1 Cu2 Cu4 60.03(7) 11 11
S1 Cu2 Cu4 129.86(17) 8 11
Cu4 Cu2 Cu4 69.86(13) . 11
Cu1 Cu2 Cu4 41.39(8) . 8
S1 Cu2 Cu4 129.86(17) . 8
S1 Cu2 Cu4 90.66(9) 11 8
S1 Cu2 Cu4 60.03(7) 8 8
Cu4 Cu2 Cu4 69.86(13) . 8
Cu4 Cu2 Cu4 69.86(13) 11 8
Cu1 Cu2 Cu3 55.74(8) . .
S1 Cu2 Cu3 49.14(6) . .
S1 Cu2 Cu3 140.55(15) 11 .
S1 Cu2 Cu3 89.82(7) 8 .
Cu4 Cu2 Cu3 14.36(4) . .
Cu4 Cu2 Cu3 81.16(12) 11 .
Cu4 Cu2 Cu3 81.69(13) 8 .
Cu1 Cu2 Cu3 55.74(8) . 11
S1 Cu2 Cu3 89.82(7) . 11
S1 Cu2 Cu3 49.14(6) 11 11
S1 Cu2 Cu3 140.55(15) 8 11
Cu4 Cu2 Cu3 81.69(13) . 11
Cu4 Cu2 Cu3 14.36(4) 11 11
Cu4 Cu2 Cu3 81.16(12) 8 11
Cu3 Cu2 Cu3 91.41(12) . 11
Cu1 Cu2 Cu3 55.74(8) . 8
S1 Cu2 Cu3 140.55(15) . 8
S1 Cu2 Cu3 89.82(7) 11 8
S1 Cu2 Cu3 49.14(6) 8 8
Cu4 Cu2 Cu3 81.16(12) . 8
Cu4 Cu2 Cu3 81.69(13) 11 8
Cu4 Cu2 Cu3 14.36(4) 8 8
Cu3 Cu2 Cu3 91.41(12) . 8
Cu3 Cu2 Cu3 91.41(12) 11 8
Cu4 Cu3 S2 92.86(17) . .
Cu4 Cu3 S1 92.54(17) . .
S2 Cu3 S1 125.82(8) . .
Cu4 Cu3 S2 95.40(18) . 32_665
S2 Cu3 S2 116.94(7) . 32_665
S1 Cu3 S2 116.09(8) . 32_665
Cu4 Cu3 Cu1 39.38(17) . .
S2 Cu3 Cu1 94.90(7) . .
S1 Cu3 Cu1 59.72(8) . .
S2 Cu3 Cu1 127.61(11) 32_665 .
Cu4 Cu3 Cu4 42.57(16) . 32_665
S2 Cu3 Cu4 124.76(8) . 32_665
S1 Cu3 Cu4 93.09(8) . 32_665
S2 Cu3 Cu4 57.14(7) 32_665 32_665
Cu1 Cu3 Cu4 70.63(8) . 32_665
Cu4 Cu3 Cu4 40.42(15) . 35_665
S2 Cu3 Cu4 59.76(8) . 35_665
S1 Cu3 Cu4 129.77(8) . 35_665
S2 Cu3 Cu4 90.35(7) 32_665 35_665
Cu1 Cu3 Cu4 70.23(8) . 35_665
Cu4 Cu3 Cu4 65.25(7) 32_665 35_665
Cu4 Cu3 Cu2 52.53(17) . .
S2 Cu3 Cu2 94.69(6) . .
S1 Cu3 Cu2 50.00(7) . .
S2 Cu3 Cu2 137.19(10) 32_665 .
Cu1 Cu3 Cu2 13.16(6) . .
Cu4 Cu3 Cu2 81.57(8) 32_665 .
Cu4 Cu3 Cu2 81.16(8) 35_665 .
Cu4 Cu3 Cu3 56.41(15) . 32_665
S2 Cu3 Cu3 134.58(8) . 32_665
S1 Cu3 Cu3 91.23(6) . 32_665
S2 Cu3 Cu3 46.48(7) 32_665 32_665
Cu1 Cu3 Cu3 81.33(6) . 32_665
Cu4 Cu3 Cu3 13.92(4) 32_665 32_665
Cu4 Cu3 Cu3 76.79(5) 35_665 32_665
Cu2 Cu3 Cu3 90.87(6) . 32_665
Cu4 Cu3 Cu3 54.45(14) . 35_665
S2 Cu3 Cu3 48.18(6) . 35_665
S1 Cu3 Cu3 140.80(7) . 35_665
S2 Cu3 Cu3 90.14(8) 32_665 35_665
Cu1 Cu3 Cu3 81.33(6) . 35_665
Cu4 Cu3 Cu3 76.66(5) 32_665 35_665
Cu4 Cu3 Cu3 14.12(4) 35_665 35_665
Cu2 Cu3 Cu3 90.87(6) . 35_665
Cu3 Cu3 Cu3 86.77(6) 32_665 35_665
Cu3 Cu4 Cu1 126.4(2) . .
Cu3 Cu4 Cu4 123.09(19) . 32_665
Cu1 Cu4 Cu4 92.80(8) . 32_665
Cu3 Cu4 Cu4 125.85(19) . 35_665
Cu1 Cu4 Cu4 92.80(8) . 35_665
Cu4 Cu4 Cu4 84.27(11) 32_665 35_665
Cu3 Cu4 S2 67.90(16) . .
Cu1 Cu4 S2 106.18(8) . .
Cu4 Cu4 S2 144.90(11) 32_665 .
Cu4 Cu4 S2 65.93(7) 35_665 .
Cu3 Cu4 S1 68.36(16) . .
Cu1 Cu4 S1 65.41(9) . .
Cu4 Cu4 S1 103.05(8) 32_665 .
Cu4 Cu4 S1 157.05(10) 35_665 .
S2 Cu4 S1 111.61(8) . .
Cu3 Cu4 S2 66.15(17) . 32_665
Cu1 Cu4 S2 150.04(9) . 32_665
Cu4 Cu4 S2 61.62(8) 32_665 32_665
Cu4 Cu4 S2 99.30(10) 35_665 32_665
S2 Cu4 S2 103.77(7) . 32_665
S1 Cu4 S2 103.32(8) . 32_665
Cu3 Cu4 Cu2 113.11(19) . .
Cu1 Cu4 Cu2 13.35(7) . .
Cu4 Cu4 Cu2 102.61(8) 32_665 .
Cu4 Cu4 Cu2 102.61(8) 35_665 .
S2 Cu4 Cu2 101.71(7) . .
S1 Cu4 Cu2 54.73(7) . .
S2 Cu4 Cu2 151.49(7) 32_665 .
Cu3 Cu4 Cu3 111.63(17) . 35_665
Cu1 Cu4 Cu3 102.34(9) . 35_665
Cu4 Cu4 Cu3 94.49(8) 32_665 35_665
Cu4 Cu4 Cu3 14.34(5) 35_665 35_665
S2 Cu4 Cu3 53.22(6) . 35_665
S1 Cu4 Cu3 158.80(8) . 35_665
S2 Cu4 Cu3 95.41(6) 32_665 35_665
Cu2 Cu4 Cu3 110.10(8) . 35_665
Cu3 Cu4 Cu3 109.47(17) . 32_665
Cu1 Cu4 Cu3 101.50(9) . 32_665
Cu4 Cu4 Cu3 13.73(5) 32_665 32_665
Cu4 Cu4 Cu3 94.44(8) 35_665 32_665
S2 Cu4 Cu3 146.45(8) . 32_665
S1 Cu4 Cu3 96.87(7) . 32_665
S2 Cu4 Cu3 50.55(5) 32_665 32_665
Cu2 Cu4 Cu3 109.30(8) . 32_665
Cu3 Cu4 Cu3 102.72(7) 35_665 32_665
Cu3 Cu4 Cu4 143.82(19) . 11
Cu1 Cu4 Cu4 45.00(7) . 11
Cu4 Cu4 Cu4 47.86(5) 32_665 11
Cu4 Cu4 Cu4 90.0 35_665 11
S2 Cu4 Cu4 143.30(8) . 11
S1 Cu4 Cu4 79.65(7) . 11
S2 Cu4 Cu4 107.33(8) 32_665 11
Cu2 Cu4 Cu4 55.07(7) . 11
Cu3 Cu4 Cu4 104.32(5) 35_665 11
Cu3 Cu4 Cu4 56.95(6) 32_665 11
Cu3 Cu4 Cu4 146.81(19) . 8
Cu1 Cu4 Cu4 45.00(7) . 8
Cu4 Cu4 Cu4 90.0 32_665 8
Cu4 Cu4 Cu4 47.86(5) 35_665 8
S2 Cu4 Cu4 83.57(8) . 8
S1 Cu4 Cu4 109.78(6) . 8
S2 Cu4 Cu4 140.59(5) 32_665 8
Cu2 Cu4 Cu4 55.07(7) . 8
Cu3 Cu4 Cu4 57.80(6) 35_665 8
Cu3 Cu4 Cu4 103.68(5) 32_665 8
Cu4 Cu4 Cu4 60.0 11 8
C1 N1 C4 122.3(5) . .
C1 N1 C2 122.5(5) . .
C4 N1 C2 115.1(4) . .
F2 P1 F2 180.0(2) 3_655 2_655
F2 P1 F2 90.000(1) 3_655 .
F2 P1 F2 90.0 2_655 .
F2 P1 F2 90.0 3_655 4
F2 P1 F2 90.000(1) 2_655 4
F2 P1 F2 180.0(5) . 4
F2 P1 F1 90.000(1) 3_655 .
F2 P1 F1 90.000(1) 2_655 .
F2 P1 F1 90.0 . .
F2 P1 F1 90.000(1) 4 .
F2 P1 F1 90.000(1) 3_655 2_655
F2 P1 F1 90.000(1) 2_655 2_655
F2 P1 F1 90.000(1) . 2_655
F2 P1 F1 90.0 4 2_655
F1 P1 F1 180.0 . 2_655
F3 P2 F3 104(3) . 11
F3 P2 F3 104(3) . 8
F3 P2 F3 104(3) 11 8
C1 S1 Cu3 103.31(19) . .
C1 S1 Cu2 115.27(19) . .
Cu3 S1 Cu2 80.87(11) . .
C1 S1 Cu4 99.43(19) . .
Cu3 S1 Cu4 19.10(4) . .
Cu2 S1 Cu4 65.24(12) . .
C1 S1 Cu1 106.98(19) . .
Cu3 S1 Cu1 67.35(9) . .
Cu2 S1 Cu1 17.08(8) . .
Cu4 S1 Cu1 50.03(9) . .
C1 S2 Cu3 112.20(19) 8 .
C1 S2 Cu3 102.50(18) 8 35_665
Cu3 S2 Cu3 85.34(10) . 35_665
C1 S2 Cu4 103.82(19) 8 .
Cu3 S2 Cu4 19.24(4) . .
Cu3 S2 Cu4 69.64(9) 35_665 .
C1 S2 Cu4 98.91(18) 8 35_665
Cu3 S2 Cu4 69.69(9) . 35_665
Cu3 S2 Cu4 18.45(4) 35_665 35_665
Cu4 S2 Cu4 52.45(9) . 35_665

loop_
_geom_bond_atom_site_label_1
_geom_bond_atom_site_label_2
_geom_bond_distance
_geom_bond_site_symmetry_2
C1 N1 1.325(7) .
C1 S2 1.735(5) 11
C1 S1 1.747(5) .
C2 N1 1.484(8) .
C2 C3 1.501(9) .
C4 N1 1.466(8) .
C4 C5 1.521(9) .
Cu1 Cu2 0.705(3) .
Cu1 Cu4 2.018(3) .
Cu1 Cu4 2.018(3) 11
Cu1 Cu4 2.018(3) 8
Cu1 S1 2.394(2) 11
Cu1 S1 2.394(2) .
Cu1 S1 2.394(2) 8
Cu1 Cu3 2.559(2) .
Cu1 Cu3 2.559(2) 11
Cu1 Cu3 2.559(2) 8
Cu1 Cu4 3.003(4) 32_665
Cu1 Cu4 3.003(4) 25_665
Cu2 S1 2.2407(15) .
Cu2 S1 2.2407(15) 11
Cu2 S1 2.2407(15) 8
Cu2 Cu4 2.492(4) .
Cu2 Cu4 2.492(4) 11
Cu2 Cu4 2.492(4) 8
Cu2 Cu3 2.888(3) .
Cu2 Cu3 2.888(3) 11
Cu2 Cu3 2.888(3) 8
Cu3 Cu4 0.7788(17) .
Cu3 S2 2.190(2) .
Cu3 S1 2.212(2) .
Cu3 S2 2.250(2) 32_665
Cu3 Cu4 2.634(3) 32_665
Cu3 Cu4 2.659(3) 35_665
Cu3 Cu3 3.010(3) 32_665
Cu3 Cu3 3.010(3) 35_665
Cu4 Cu4 2.127(3) 32_665
Cu4 Cu4 2.127(3) 35_665
Cu4 S2 2.360(2) .
Cu4 S1 2.378(2) .
Cu4 S2 2.450(2) 32_665
Cu4 Cu3 2.634(3) 35_665
Cu4 Cu3 2.659(3) 32_665
Cu4 Cu4 2.854(4) 11
Cu4 Cu4 2.854(4) 8
F1 P1 1.615(8) .
F2 P1 1.550(7) .
F3 P2 1.48(4) .
P1 F2 1.550(7) 3_655
P1 F2 1.550(7) 2_655
P1 F2 1.550(7) 4
P1 F1 1.615(8) 2_655
P2 F3 1.48(4) 11
P2 F3 1.48(4) 8
S2 C1 1.735(5) 8
S2 Cu3 2.250(2) 35_665
S2 Cu4 2.450(2) 35_665
